data_2223932
loop_
_publ_author_name
'Wang, Guang-Zhou'
'Shi, Yuan'
'Wan, Kun'
'Zhou, Cheng-He'

_publ_section_title (<i>E</i>)-3-(9-Anthryl)-1-(4-chlorophenyl)-2-(1<i>H</i>-1,2,4-triazol-1-yl)prop-2-en-1-one
_journal_coeditor_code NG2650
_journal_issue 11
_journal_name_full 'Acta Crystallographica Section E'
_journal_page_first o2631
_journal_paper_doi 10.1107/S1600536809038628
_journal_volume 65
_journal_year 2009
_chemical_formula_iupac 'C25 H16 Cl N3 O'
_chemical_formula_moiety 'C25 H16 Cl N3 O'
_chemical_formula_sum 'C25 H16 Cl N3 O'
_chemical_formula_weight 409.86
_chemical_name_systematic
;
(<i>E</i>)-3-(9-Anthryl)-1-(4-chlorophenyl)-2-(1<i>H</i>-1,2,4-triazol-1-
yl)prop-2-en-1-one
;
_space_group_IT_number 61
_symmetry_cell_setting orthorhombic
_symmetry_space_group_name_Hall '-P 2ac 2ab'
_symmetry_space_group_name_H-M 'P b c a'
_atom_sites_solution_hydrogens geom
_atom_sites_solution_primary direct
_atom_sites_solution_secondary difmap
_audit_creation_method SHELXL-97
_cell_angle_alpha 90.00
_cell_angle_beta 90.00
_cell_angle_gamma 90.00
_cell_formula_units_Z 8
_cell_length_a 13.1464(11)
_cell_length_b 13.5485(12)
_cell_length_c 22.0974(19)
_cell_measurement_reflns_used 6265
_cell_measurement_temperature 298(2)
_cell_measurement_theta_max 27.51
_cell_measurement_theta_min 2.35
_cell_volume 3935.9(6)
_computing_cell_refinement 'SAINT-Plus (Bruker, 2001)'
_computing_data_collection 'SMART (Bruker, 2001)'
_computing_data_reduction 'SAINT-Plus (Bruker, 2001)'
_computing_molecular_graphics 'SHELXTL (Sheldrick, 2008)'
_computing_publication_material 'SHELXTL (Sheldrick, 2008)'
_computing_structure_refinement 'SHELXL97 (Sheldrick, 2008)'
_computing_structure_solution 'SHELXS97 (Sheldrick, 2008)'
_diffrn_ambient_temperature 298(2)
_diffrn_measured_fraction_theta_full 0.998
_diffrn_measured_fraction_theta_max 0.998
_diffrn_measurement_device_type 'Bruker SMART'
_diffrn_measurement_method '\f and \w'
_diffrn_radiation_monochromator graphite
_diffrn_radiation_source 'fine-focus sealed tube'
_diffrn_radiation_type MoK\a
_diffrn_radiation_wavelength 0.71073
_diffrn_reflns_av_R_equivalents 0.1187
_diffrn_reflns_av_sigmaI/netI 0.0707
_diffrn_reflns_limit_h_max 16
_diffrn_reflns_limit_h_min -16
_diffrn_reflns_limit_k_max 16
_diffrn_reflns_limit_k_min -16
_diffrn_reflns_limit_l_max 27
_diffrn_reflns_limit_l_min -17
_diffrn_reflns_number 19759
_diffrn_reflns_theta_full 26.00
_diffrn_reflns_theta_max 26.00
_diffrn_reflns_theta_min 2.35
_exptl_absorpt_coefficient_mu 0.217
_exptl_absorpt_correction_T_max 0.9786
_exptl_absorpt_correction_T_min 0.9458
_exptl_absorpt_correction_type multi-scan
_exptl_absorpt_process_details '(SADABS; Sheldrick, 1996)'
_exptl_crystal_colour yellow
_exptl_crystal_density_diffrn 1.383
_exptl_crystal_density_method 'not measured'
_exptl_crystal_description block
_exptl_crystal_F_000 1696
_exptl_crystal_size_max 0.26
_exptl_crystal_size_mid 0.12
_exptl_crystal_size_min 0.10
_refine_diff_density_max 0.431
_refine_diff_density_min -0.343
_refine_ls_extinction_method none
_refine_ls_goodness_of_fit_ref 1.124
_refine_ls_hydrogen_treatment constr
_refine_ls_matrix_type full
_refine_ls_number_parameters 271
_refine_ls_number_reflns 3859
_refine_ls_number_restraints 0
_refine_ls_restrained_S_all 1.124
_refine_ls_R_factor_all 0.0721
_refine_ls_R_factor_gt 0.0651
_refine_ls_shift/su_max 0.000
_refine_ls_shift/su_mean 0.000
_refine_ls_structure_factor_coef Fsqd
_refine_ls_weighting_details 'calc w=1/[\s^2^(Fo^2^)+(0.0638P)^2^+1.7945P] where P=(Fo^2^+2Fc^2^)/3'
_refine_ls_weighting_scheme calc
_refine_ls_wR_factor_gt 0.1571
_refine_ls_wR_factor_ref 0.1624
_reflns_number_gt 3430
_reflns_number_total 3859
_reflns_threshold_expression I>2\s(I)
_cod_data_source_file ng2650.cif
_cod_data_source_block I
_cod_depositor_comments
;
The following automatic conversions were performed:
'_symmetry_cell_setting' value 'Orthorhombic' changed to 'orthorhombic'
according to '/home/saulius/struct/CIF-dictionaries/cif_core.dic'
dictionary named 'cif_core.dic' version 2.4.1 from 2010-06-29.

Automatic conversion script
Id: cif_fix_enum 1527 2010-12-29 10:47:43Z saulius 

The following automatic conversions were performed:

'_symmetry_cell_setting' value 'Orthorhombic' changed to
'orthorhombic' according to
/home/saulius/struct/CIF-dictionaries/cif_core.dic dictionary named
'cif_core.dic' version 2.4.1 from 2010-06-29.

Automatic conversion script
Id: cif_fix_values 1715 2011-07-08 13:25:40Z adriana 
;
_cod_database_code 2223932
_cod_database_fobs_code 2223932

loop_
_symmetry_equiv_pos_as_xyz
'x, y, z'
'-x+1/2, -y, z+1/2'
'-x, y+1/2, -z+1/2'
'x+1/2, -y+1/2, -z'
'-x, -y, -z'
'x-1/2, y, -z-1/2'
'x, -y-1/2, z-1/2'
'-x-1/2, y-1/2, z'

loop_
_atom_site_type_symbol
_atom_site_label
_atom_site_fract_x
_atom_site_fract_y
_atom_site_fract_z
_atom_site_U_iso_or_equiv
_atom_site_adp_type
_atom_site_calc_flag
_atom_site_refinement_flags
_atom_site_occupancy
_atom_site_disorder_assembly
_atom_site_disorder_group
C C1 0.30643(17) 1.1607(2) 0.39287(11) 0.0426(6) Uani d . 1 . .
C C2 0.27174(18) 1.0658(2) 0.40129(11) 0.0447(6) Uani d . 1 . .
H H2 0.2393 1.0481 0.4371 0.054 Uiso calc R 1 . .
C C3 0.28585(17) 0.99743(18) 0.35589(11) 0.0391(5) Uani d . 1 . .
H H3 0.2607 0.9337 0.3604 0.047 Uiso calc R 1 . .
C C4 0.33774(15) 1.02351(17) 0.30331(9) 0.0330(5) Uani d . 1 . .
C C5 0.37216(18) 1.11961(18) 0.29626(11) 0.0421(6) Uani d . 1 . .
H H5 0.4068 1.1373 0.2612 0.051 Uiso calc R 1 . .
C C6 0.35564(19) 1.18896(19) 0.34055(12) 0.0474(6) Uani d . 1 . .
H H6 0.3772 1.2538 0.3353 0.057 Uiso calc R 1 . .
C C7 0.35073(16) 0.95057(16) 0.25405(10) 0.0346(5) Uani d . 1 . .
C C8 0.45084(15) 0.95049(15) 0.22047(9) 0.0303(5) Uani d . 1 . .
C C9 0.3687(2) 0.9653(2) 0.11838(12) 0.0535(7) Uani d . 1 . .
H H9 0.3044 0.9863 0.1304 0.064 Uiso calc R 1 . .
C C10 0.4936(2) 0.9244(2) 0.06792(11) 0.0484(6) Uani d . 1 . .
H H10 0.5345 0.9105 0.0347 0.058 Uiso calc R 1 . .
C C11 0.54031(16) 0.94857(17) 0.24822(9) 0.0340(5) Uani d . 1 . .
H H11 0.5985 0.9497 0.2243 0.041 Uiso calc R 1 . .
C C12 0.55381(15) 0.94475(17) 0.31479(9) 0.0327(5) Uani d . 1 . .
C C13 0.52315(15) 0.86077(17) 0.34745(9) 0.0332(5) Uani d . 1 . .
C C14 0.48195(18) 0.77419(18) 0.32006(11) 0.0406(5) Uani d . 1 . .
H H14 0.4733 0.7724 0.2783 0.049 Uiso calc R 1 . .
C C15 0.4552(2) 0.6945(2) 0.35349(13) 0.0506(6) Uani d . 1 . .
H H15 0.4292 0.6389 0.3343 0.061 Uiso calc R 1 . .
C C16 0.4662(2) 0.6944(2) 0.41698(12) 0.0517(7) Uani d . 1 . .
H H16 0.4470 0.6393 0.4394 0.062 Uiso calc R 1 . .
C C17 0.5045(2) 0.7742(2) 0.44502(11) 0.0464(6) Uani d . 1 . .
H H17 0.5110 0.7735 0.4869 0.056 Uiso calc R 1 . .
C C18 0.53536(16) 0.85998(18) 0.41238(10) 0.0376(5) Uani d . 1 . .
C C19 0.57685(18) 0.94139(19) 0.44096(10) 0.0423(6) Uani d . 1 . .
H H19 0.5826 0.9411 0.4829 0.051 Uiso calc R 1 . .
C C20 0.61025(17) 1.02352(18) 0.40905(10) 0.0386(5) Uani d . 1 . .
C C21 0.6548(2) 1.1069(2) 0.43795(12) 0.0534(7) Uani d . 1 . .
H H21 0.6603 1.1075 0.4799 0.064 Uiso calc R 1 . .
C C22 0.6890(3) 1.1848(2) 0.40624(14) 0.0653(8) Uani d . 1 . .
H H22 0.7177 1.2383 0.4263 0.078 Uiso calc R 1 . .
C C23 0.6813(2) 1.1853(2) 0.34226(13) 0.0590(7) Uani d . 1 . .
H H23 0.7065 1.2386 0.3204 0.071 Uiso calc R 1 . .
C C24 0.63764(19) 1.10861(19) 0.31269(11) 0.0450(6) Uani d . 1 . .
H H24 0.6321 1.1108 0.2708 0.054 Uiso calc R 1 . .
C C25 0.60008(16) 1.02502(17) 0.34426(9) 0.0345(5) Uani d . 1 . .
Cl Cl1 0.28705(6) 1.24841(6) 0.44918(4) 0.0647(3) Uani d . 1 . .
N N4 0.39691(19) 0.95338(19) 0.06181(9) 0.0571(6) Uani d . 1 . .
N N5 0.52736(15) 0.91671(17) 0.12348(9) 0.0449(5) Uani d . 1 . .
N N6 0.44473(13) 0.94308(14) 0.15650(8) 0.0334(4) Uani d . 1 . .
O O1 0.28455(12) 0.89224(14) 0.24077(9) 0.0505(5) Uani d . 1 . .

loop_
_atom_site_aniso_label
_atom_site_aniso_U_11
_atom_site_aniso_U_22
_atom_site_aniso_U_33
_atom_site_aniso_U_12
_atom_site_aniso_U_13
_atom_site_aniso_U_23
C1 0.0445(12) 0.0499(15) 0.0335(12) 0.0064(11) 0.0001(9) -0.0160(11)
C2 0.0506(14) 0.0532(16) 0.0303(12) 0.0020(11) 0.0086(10) -0.0021(11)
C3 0.0449(12) 0.0371(13) 0.0354(12) -0.0013(10) 0.0042(9) 0.0017(10)
C4 0.0348(11) 0.0350(12) 0.0293(11) 0.0028(9) 0.0000(8) -0.0028(9)
C5 0.0513(13) 0.0387(13) 0.0364(13) -0.0036(10) 0.0105(10) -0.0026(10)
C6 0.0573(15) 0.0347(13) 0.0503(15) -0.0030(11) 0.0081(11) -0.0093(11)
C7 0.0378(11) 0.0346(12) 0.0313(11) 0.0009(9) -0.0031(8) -0.0021(9)
C8 0.0418(11) 0.0280(11) 0.0211(10) 0.0010(8) 0.0003(8) -0.0030(8)
C9 0.0489(14) 0.078(2) 0.0332(13) 0.0122(13) -0.0078(10) -0.0027(13)
C10 0.0687(16) 0.0541(16) 0.0225(11) 0.0060(13) 0.0009(11) -0.0051(11)
C11 0.0397(11) 0.0380(12) 0.0244(11) 0.0011(9) 0.0025(8) -0.0015(9)
C12 0.0365(11) 0.0386(12) 0.0230(11) 0.0049(9) -0.0012(8) -0.0014(9)
C13 0.0358(11) 0.0377(12) 0.0260(11) 0.0070(9) 0.0000(8) -0.0019(9)
C14 0.0520(13) 0.0389(13) 0.0309(12) 0.0042(10) -0.0024(10) -0.0025(10)
C15 0.0654(16) 0.0412(15) 0.0454(15) -0.0044(12) -0.0060(12) 0.0003(12)
C16 0.0632(16) 0.0476(16) 0.0444(15) -0.0039(12) -0.0039(12) 0.0151(12)
C17 0.0566(15) 0.0524(16) 0.0303(12) 0.0013(12) -0.0055(10) 0.0108(11)
C18 0.0423(12) 0.0432(13) 0.0272(11) 0.0060(10) -0.0009(9) 0.0012(10)
C19 0.0568(14) 0.0494(15) 0.0208(11) 0.0048(11) -0.0032(9) -0.0036(10)
C20 0.0487(13) 0.0406(13) 0.0264(11) 0.0074(10) -0.0045(9) -0.0051(10)
C21 0.0813(19) 0.0464(15) 0.0324(13) -0.0027(13) -0.0121(12) -0.0104(11)
C22 0.102(2) 0.0429(16) 0.0509(17) -0.0114(15) -0.0188(16) -0.0087(13)
C23 0.087(2) 0.0419(15) 0.0486(16) -0.0120(14) -0.0113(14) 0.0063(12)
C24 0.0604(15) 0.0420(14) 0.0325(12) -0.0027(11) -0.0076(10) 0.0040(10)
C25 0.0397(11) 0.0376(12) 0.0261(11) 0.0057(9) -0.0041(8) -0.0021(9)
Cl1 0.0712(5) 0.0703(5) 0.0526(5) 0.0044(4) 0.0062(3) -0.0339(4)
N4 0.0731(15) 0.0724(17) 0.0258(11) 0.0103(13) -0.0114(10) -0.0013(10)
N5 0.0533(11) 0.0574(13) 0.0240(10) 0.0118(10) 0.0013(8) -0.0069(9)
N6 0.0422(10) 0.0347(10) 0.0234(9) 0.0036(8) -0.0032(7) -0.0042(7)
O1 0.0446(9) 0.0519(11) 0.0550(11) -0.0086(8) 0.0035(8) -0.0199(9)

loop_
_atom_type_symbol
_atom_type_description
_atom_type_scat_dispersion_real
_atom_type_scat_dispersion_imag
_atom_type_scat_source
C C 0.0033 0.0016 'International Tables Vol C Tables 4.2.6.8 and 6.1.1.4'
H H 0.0000 0.0000 'International Tables Vol C Tables 4.2.6.8 and 6.1.1.4'
N N 0.0061 0.0033 'International Tables Vol C Tables 4.2.6.8 and 6.1.1.4'
O O 0.0106 0.0060 'International Tables Vol C Tables 4.2.6.8 and 6.1.1.4'
Cl Cl 0.1484 0.1585 'International Tables Vol C Tables 4.2.6.8 and 6.1.1.4'

loop_
_geom_angle_atom_site_label_1
_geom_angle_atom_site_label_2
_geom_angle_atom_site_label_3
_geom_angle_site_symmetry_1
_geom_angle_site_symmetry_3
_geom_angle
_geom_angle_publ_flag
C2 C1 C6 . . 121.9(2) ?
C2 C1 Cl1 . . 119.53(19) ?
C6 C1 Cl1 . . 118.6(2) ?
C1 C2 C3 . . 119.0(2) ?
C1 C2 H2 . . 120.5 ?
C3 C2 H2 . . 120.5 ?
C2 C3 C4 . . 120.2(2) ?
C2 C3 H3 . . 119.9 ?
C4 C3 H3 . . 119.9 ?
C5 C4 C3 . . 119.4(2) ?
C5 C4 C7 . . 120.4(2) ?
C3 C4 C7 . . 120.0(2) ?
C6 C5 C4 . . 120.7(2) ?
C6 C5 H5 . . 119.7 ?
C4 C5 H5 . . 119.7 ?
C5 C6 C1 . . 118.8(2) ?
C5 C6 H6 . . 120.6 ?
C1 C6 H6 . . 120.6 ?
O1 C7 C4 . . 122.1(2) ?
O1 C7 C8 . . 120.4(2) ?
C4 C7 C8 . . 117.53(18) ?
C11 C8 N6 . . 120.60(18) ?
C11 C8 C7 . . 123.04(19) ?
N6 C8 C7 . . 116.10(17) ?
N4 C9 N6 . . 111.1(2) ?
N4 C9 H9 . . 124.5 ?
N6 C9 H9 . . 124.5 ?
N5 C10 N4 . . 116.1(2) ?
N5 C10 H10 . . 121.9 ?
N4 C10 H10 . . 121.9 ?
C8 C11 C12 . . 124.43(19) ?
C8 C11 H11 . . 117.8 ?
C12 C11 H11 . . 117.8 ?
C25 C12 C13 . . 120.81(19) ?
C25 C12 C11 . . 119.0(2) ?
C13 C12 C11 . . 120.2(2) ?
C12 C13 C14 . . 123.8(2) ?
C12 C13 C18 . . 118.9(2) ?
C14 C13 C18 . . 117.2(2) ?
C15 C14 C13 . . 121.5(2) ?
C15 C14 H14 . . 119.2 ?
C13 C14 H14 . . 119.2 ?
C14 C15 C16 . . 121.1(2) ?
C14 C15 H15 . . 119.5 ?
C16 C15 H15 . . 119.5 ?
C17 C16 C15 . . 119.8(2) ?
C17 C16 H16 . . 120.1 ?
C15 C16 H16 . . 120.1 ?
C16 C17 C18 . . 121.9(2) ?
C16 C17 H17 . . 119.0 ?
C18 C17 H17 . . 119.0 ?
C19 C18 C17 . . 122.1(2) ?
C19 C18 C13 . . 119.5(2) ?
C17 C18 C13 . . 118.5(2) ?
C18 C19 C20 . . 122.1(2) ?
C18 C19 H19 . . 118.9 ?
C20 C19 H19 . . 118.9 ?
C19 C20 C21 . . 122.6(2) ?
C19 C20 C25 . . 119.2(2) ?
C21 C20 C25 . . 118.3(2) ?
C22 C21 C20 . . 121.8(2) ?
C22 C21 H21 . . 119.1 ?
C20 C21 H21 . . 119.1 ?
C21 C22 C23 . . 120.0(3) ?
C21 C22 H22 . . 120.0 ?
C23 C22 H22 . . 120.0 ?
C24 C23 C22 . . 120.5(3) ?
C24 C23 H23 . . 119.8 ?
C22 C23 H23 . . 119.8 ?
C23 C24 C25 . . 121.5(2) ?
C23 C24 H24 . . 119.3 ?
C25 C24 H24 . . 119.3 ?
C12 C25 C24 . . 122.7(2) ?
C12 C25 C20 . . 119.4(2) ?
C24 C25 C20 . . 117.9(2) ?
C9 N4 C10 . . 102.0(2) ?
C10 N5 N6 . . 102.22(19) ?
C9 N6 N5 . . 108.56(19) ?
C9 N6 C8 . . 130.66(19) ?
N5 N6 C8 . . 120.59(17) ?

loop_
_geom_bond_atom_site_label_1
_geom_bond_atom_site_label_2
_geom_bond_site_symmetry_2
_geom_bond_distance
_geom_bond_publ_flag
C1 C2 . 1.377(4) ?
C1 C6 . 1.379(4) ?
C1 Cl1 . 1.740(2) ?
C2 C3 . 1.378(3) ?
C2 H2 . 0.9300 ?
C3 C4 . 1.393(3) ?
C3 H3 . 0.9300 ?
C4 C5 . 1.387(3) ?
C4 C7 . 1.480(3) ?
C5 C6 . 1.374(3) ?
C5 H5 . 0.9300 ?
C6 H6 . 0.9300 ?
C7 O1 . 1.211(3) ?
C7 C8 . 1.511(3) ?
C8 C11 . 1.327(3) ?
C8 N6 . 1.419(3) ?
C9 N4 . 1.314(3) ?
C9 N6 . 1.342(3) ?
C9 H9 . 0.9300 ?
C10 N5 . 1.310(3) ?
C10 N4 . 1.337(4) ?
C10 H10 . 0.9300 ?
C11 C12 . 1.483(3) ?
C11 H11 . 0.9300 ?
C12 C25 . 1.406(3) ?
C12 C13 . 1.406(3) ?
C13 C14 . 1.427(3) ?
C13 C18 . 1.444(3) ?
C14 C15 . 1.355(4) ?
C14 H14 . 0.9300 ?
C15 C16 . 1.411(4) ?
C15 H15 . 0.9300 ?
C16 C17 . 1.344(4) ?
C16 H16 . 0.9300 ?
C17 C18 . 1.427(4) ?
C17 H17 . 0.9300 ?
C18 C19 . 1.383(3) ?
C19 C20 . 1.388(4) ?
C19 H19 . 0.9300 ?
C20 C21 . 1.424(3) ?
C20 C25 . 1.438(3) ?
C21 C22 . 1.344(4) ?
C21 H21 . 0.9300 ?
C22 C23 . 1.417(4) ?
C22 H22 . 0.9300 ?
C23 C24 . 1.355(4) ?
C23 H23 . 0.9300 ?
C24 C25 . 1.419(3) ?
C24 H24 . 0.9300 ?
N5 N6 . 1.356(3) ?

loop_
_geom_hbond_atom_site_label_D
_geom_hbond_atom_site_label_H
_geom_hbond_atom_site_label_A
_geom_hbond_site_symmetry_A
_geom_hbond_distance_DH
_geom_hbond_distance_HA
_geom_hbond_distance_DA
_geom_hbond_angle_DHA
_geom_hbond_publ_flag
C23 H23 O1 3_655 0.93 2.48 3.381(3) 161.9 no

loop_
_geom_torsion_atom_site_label_1
_geom_torsion_atom_site_label_2
_geom_torsion_atom_site_label_3
_geom_torsion_atom_site_label_4
_geom_torsion_site_symmetry_1
_geom_torsion_site_symmetry_2
_geom_torsion_site_symmetry_3
_geom_torsion_site_symmetry_4
_geom_torsion
_geom_torsion_publ_flag
C6 C1 C2 C3 . . . . -0.6(4) ?
Cl1 C1 C2 C3 . . . . 178.79(19) ?
C1 C2 C3 C4 . . . . 2.3(4) ?
C2 C3 C4 C5 . . . . -2.0(3) ?
C2 C3 C4 C7 . . . . -178.6(2) ?
C3 C4 C5 C6 . . . . 0.1(4) ?
C7 C4 C5 C6 . . . . 176.6(2) ?
C4 C5 C6 C1 . . . . 1.6(4) ?
C2 C1 C6 C5 . . . . -1.4(4) ?
Cl1 C1 C6 C5 . . . . 179.2(2) ?
C5 C4 C7 O1 . . . . -138.9(2) ?
C3 C4 C7 O1 . . . . 37.7(3) ?
C5 C4 C7 C8 . . . . 41.5(3) ?
C3 C4 C7 C8 . . . . -142.0(2) ?
O1 C7 C8 C11 . . . . -129.5(2) ?
C4 C7 C8 C11 . . . . 50.1(3) ?
O1 C7 C8 N6 . . . . 44.7(3) ?
C4 C7 C8 N6 . . . . -135.7(2) ?
N6 C8 C11 C12 . . . . -173.0(2) ?
C7 C8 C11 C12 . . . . 1.0(4) ?
C8 C11 C12 C25 . . . . -115.3(3) ?
C8 C11 C12 C13 . . . . 66.4(3) ?
C25 C12 C13 C14 . . . . -175.7(2) ?
C11 C12 C13 C14 . . . . 2.5(3) ?
C25 C12 C13 C18 . . . . 3.0(3) ?
C11 C12 C13 C18 . . . . -178.76(19) ?
C12 C13 C14 C15 . . . . 178.8(2) ?
C18 C13 C14 C15 . . . . 0.1(3) ?
C13 C14 C15 C16 . . . . 0.6(4) ?
C14 C15 C16 C17 . . . . -0.5(4) ?
C15 C16 C17 C18 . . . . -0.4(4) ?
C16 C17 C18 C19 . . . . -178.6(2) ?
C16 C17 C18 C13 . . . . 1.1(4) ?
C12 C13 C18 C19 . . . . -0.1(3) ?
C14 C13 C18 C19 . . . . 178.7(2) ?
C12 C13 C18 C17 . . . . -179.7(2) ?
C14 C13 C18 C17 . . . . -0.9(3) ?
C17 C18 C19 C20 . . . . 177.7(2) ?
C13 C18 C19 C20 . . . . -1.9(3) ?
C18 C19 C20 C21 . . . . -178.8(2) ?
C18 C19 C20 C25 . . . . 1.0(3) ?
C19 C20 C21 C22 . . . . 178.3(3) ?
C25 C20 C21 C22 . . . . -1.5(4) ?
C20 C21 C22 C23 . . . . -0.1(5) ?
C21 C22 C23 C24 . . . . 1.5(5) ?
C22 C23 C24 C25 . . . . -1.2(5) ?
C13 C12 C25 C24 . . . . 176.2(2) ?
C11 C12 C25 C24 . . . . -2.1(3) ?
C13 C12 C25 C20 . . . . -3.9(3) ?
C11 C12 C25 C20 . . . . 177.82(19) ?
C23 C24 C25 C12 . . . . 179.6(2) ?
C23 C24 C25 C20 . . . . -0.4(4) ?
C19 C20 C25 C12 . . . . 1.9(3) ?
C21 C20 C25 C12 . . . . -178.2(2) ?
C19 C20 C25 C24 . . . . -178.1(2) ?
C21 C20 C25 C24 . . . . 1.7(3) ?
N6 C9 N4 C10 . . . . -0.8(3) ?
N5 C10 N4 C9 . . . . 0.4(4) ?
N4 C10 N5 N6 . . . . 0.1(3) ?
N4 C9 N6 N5 . . . . 0.9(3) ?
N4 C9 N6 C8 . . . . 175.9(2) ?
C10 N5 N6 C9 . . . . -0.6(3) ?
C10 N5 N6 C8 . . . . -176.1(2) ?
C11 C8 N6 C9 . . . . -162.8(3) ?
C7 C8 N6 C9 . . . . 22.9(4) ?
C11 C8 N6 N5 . . . . 11.6(3) ?
C7 C8 N6 N5 . . . . -162.7(2) ?

loop_
_cod_related_entry_id
_cod_related_entry_database
_cod_related_entry_code
1 ChemSpider 24743379
